data_1563942
loop_
_publ_author_name
'Chen, Jun'
'Shi, Zhan'
'Li, Chunyu'
'Lu, Ping'

_publ_section_title
;
 Catalytic Enantioselective Synthesis of Benzocyclobutenols and
 Cyclobutanols via A Sequential Reduction/C-H Functionalization
;
_journal_name_full 'Chemical Science'
_journal_paper_doi 10.1039/D1SC02119B
_journal_year 2021
_chemical_absolute_configuration unk
_chemical_formula_moiety 'C19 H19 N O5'
_chemical_formula_sum 'C19 H19 N O5'
_chemical_formula_weight 341.35
_space_group_crystal_system orthorhombic
_space_group_IT_number 19
_space_group_name_Hall 'P 2ac 2ab'
_space_group_name_H-M_alt 'P 21 21 21'
_atom_sites_solution_hydrogens geom
_atom_sites_solution_primary dual
_audit_block_doi 10.5517/ccdc.csd.cc27341k
_audit_creation_date 2020-10-22
_audit_creation_method
;
Olex2 1.2
(compiled 2018.05.29 svn.r3508 for OlexSys, GUI svn.r5506)
;
_audit_update_record
;
2021-01-24 deposited with the CCDC.	2021-07-05 downloaded from the CCDC.
;
_cell_angle_alpha 90
_cell_angle_beta 90
_cell_angle_gamma 90
_cell_formula_units_Z 4
_cell_length_a 6.54130(10)
_cell_length_b 6.83260(10)
_cell_length_c 38.8317(4)
_cell_measurement_reflns_used 22911
_cell_measurement_temperature 99.99(10)
_cell_measurement_theta_max 74.2310
_cell_measurement_theta_min 4.5070
_cell_volume 1735.55(4)
_computing_cell_refinement 'CrysAlisPro 1.171.39.32a (Rigaku OD, 2017)'
_computing_data_collection 'CrysAlisPro 1.171.39.32a (Rigaku OD, 2017)'
_computing_data_reduction 'CrysAlisPro 1.171.39.32a (Rigaku OD, 2017)'
_computing_molecular_graphics 'Olex2 (Dolomanov et al., 2009)'
_computing_publication_material 'Olex2 (Dolomanov et al., 2009)'
_computing_structure_refinement 'ShelXL (Sheldrick, 2015)'
_computing_structure_solution 'ShelXT (Sheldrick, 2015)'
_diffrn_ambient_environment N~2~
_diffrn_ambient_temperature 99.99(10)
_diffrn_detector 'CCD plate'
_diffrn_measured_fraction_theta_full 0.997
_diffrn_measured_fraction_theta_max 0.997
_diffrn_measurement_details
;
List of Runs (angles in degrees, time in seconds):

  # Type    Start    End  Width  t~exp~   \w     \q     \k     \f   Frames
#--------------------------------------------------------------------------
  1  \w    -29.00  37.00   1.00    1.00    --    0.00  77.00   0.00   66
  2  \w     51.00  82.00   1.00    1.00    --    0.00  38.00 150.00   31
  3  \w     50.00  80.00   1.00    1.00    --    0.00  82.00  90.00   30
  4  \w    -18.00  80.00   1.00    1.00    --    0.00  38.00 -90.00   98
  5  \w    -12.00  47.00   1.00    1.00    --    0.00  82.00  90.00   59
  6  \w     51.00  88.00   1.00    1.00    --    0.00  38.00-180.00   37
  7  \w      9.00  35.00   1.00    1.00    --    0.00  38.00 150.00   26
  8  \w     44.00  70.00   1.00    1.00    --    0.00  57.00  90.00   26
  9  \w    -18.00  33.00   1.00    1.00    --    0.00  38.00-180.00   51
 10  \w    -23.00  15.00   1.00    1.00    --    0.00  19.00  60.00   38
 11  \w     11.00  84.00   1.00    1.00    --    0.00  57.00  30.00   73
 12  \w    -13.00  13.00   1.00    1.00    --    0.00  57.00  90.00   26
 13  \w     75.00 153.00   1.00    1.00    --   95.80  45.00 -60.00   78
 14  \w     66.00  92.00   1.00    1.00    --   95.80  75.00  54.64   26
 15  \w     67.00 118.00   1.00    1.00    --   95.80  71.00 153.28   51
 16  \w    159.00 184.00   1.00    1.00    --   95.80  82.00 129.00   25
 17  \w    113.00 156.00   1.00    1.00    --   95.80  82.00 129.00   43
 18  \w     64.00 132.00   1.00    1.00    --   95.80  79.00 161.26   68
 19  \w    131.00 156.00   1.00    1.00    --   95.80  66.00  38.05   25
 20  \w     75.00 101.00   1.00    1.00    --   95.80  61.00 120.00   26
 21  \w     65.00  91.00   1.00    1.00    --   95.80  77.00-180.00   26
 22  \w     63.00  88.00   1.00    1.00    --   95.80  82.00 129.00   25
 23  \w    153.00 180.00   1.00    1.00    --   95.80  61.00 120.00   27
 24  \w      7.00 128.00   1.00    1.00    --   95.80 -82.00 150.00  121
 25  \w     68.00  94.00   1.00    1.00    --   95.80  82.00-180.00   26
 26  \w     67.00  92.00   1.00    1.00    --   95.80  82.00 -90.00   25
 27  \w     64.00  94.00   1.00    1.00    --   95.80  82.00-120.00   30
 28  \w     73.00  99.00   1.00    1.00    --   95.80  61.00-120.00   26
 29  \w    134.00 168.00   1.00    1.00    --   95.80  61.00-120.00   34
 30  \w     63.00  89.00   1.00    1.00    --   95.80  82.00   0.00   26
 31  \w    117.00 143.00   1.00    1.00    --   95.80  77.00 -60.00   26
 32  \w     65.00  91.00   1.00    1.00    --   95.80  77.00 -60.00   26
 33  \w     65.00 181.00   1.00    1.00    --   95.80  77.00  -9.43  116
 34  \w    133.00 159.00   1.00    1.00    --   95.80  71.00-149.61   26
 35  \w     63.00  95.00   1.00    1.00    --   95.80  82.00  60.00   32
 36  \w     45.00 123.00   1.00    1.00    --   95.80 -82.00  30.00   78
 37  \w     43.00 103.00   1.00    1.00    --   95.80 -82.00 -60.00   60
 38  \w     15.00  41.00   1.00    1.00    --   95.80 -82.00  30.00   26
 39  \w    117.00 144.00   1.00    1.00    --   95.80  82.00  60.00   27
 40  \w     71.00 102.00   1.00    1.00    --   95.80  61.00-150.00   31
 41  \w     66.00  92.00   1.00    1.00    --   95.80  77.00-150.00   26
 42  \w     65.00  91.00   1.00    1.00    --   95.80  77.00-120.00   26
 43  \w     65.00  91.00   1.00    1.00    --   95.80  77.00 -90.00   26
 44  \w     63.00  88.00   1.00    1.00    --   95.80  82.00 -30.00   25
 45  \w    113.00 185.00   1.00    1.00    --   95.80  82.00 -30.00   72
 46  \w     65.00  99.00   1.00    1.00    --   95.80  77.00  90.00   34
 47  \w    114.00 181.00   1.00    1.00    --   95.80  45.00 -90.00   67
 48  \w     63.00  88.00   1.00    1.00    --   95.80  82.00 120.00   25
 49  \w     65.00  91.00   1.00    1.00    --   95.80  77.00 150.00   26
 50  \w    116.00 174.00   1.00    1.00    --   95.80  74.00  83.40   58
 51  \w     44.00 127.00   1.00    1.00    --   95.80 -82.00-120.00   83
 52  \w    130.00 155.00   1.00    1.00    --   95.80  45.00 -30.00   25
 53  \w    109.00 182.00   1.00    1.00    --   95.80  82.00-180.00   73
 54  \w     63.00  90.00   1.00    1.00    --   95.80  82.00-150.00   27
 55  \w     75.00 184.00   1.00    1.00    --   95.80  45.00-150.00  109
 56  \w     78.00 166.00   1.00    1.00    --   95.80  45.00 150.00   88
 57  \w     71.00 105.00   1.00    1.00    --   95.80  61.00 -30.00   34
 58  \w     65.00  91.00   1.00    1.00    --   95.80  77.00  30.00   26
 59  \w    107.00 184.00   1.00    1.00    --   95.80  77.00  30.00   77
 60  \w     71.00 180.00   1.00    1.00    --   95.80  61.00  60.00  109
 61  \w     62.00 117.00   1.00    1.00    --   95.80 -61.00  30.00   55
 62  \w     75.00 108.00   1.00    1.00    --   95.80  45.00 -90.00   33
 63  \w     75.00 101.00   1.00    1.00    --   95.80  45.00 -30.00   26
 64  \w     65.00  90.00   1.00    1.00    --   95.80  77.00 120.00   25
 65  \w     73.00  98.00   1.00    1.00    --   95.80 -82.00 120.00   25
 66  \w     66.00  92.00   1.00    1.00    --   95.80  74.00  83.40   26
 67  \w     68.00  94.00   1.00    1.00    --   95.80  71.00-149.61   26
 68  \w     69.00  95.00   1.00    1.00    --   95.80  66.00  38.05   26
 69  \w     71.00  97.00   1.00    1.00    --   95.80  59.00 -12.51   26
;
_diffrn_measurement_device 'four-circle diffractometer'
_diffrn_measurement_device_type 'XtaLAB AFC12 (RINC): Kappa dual home/near'
_diffrn_measurement_method '\w scans'
_diffrn_orient_matrix_type 'CrysAlisPro convention (1999,Acta A55,543-557)'
_diffrn_orient_matrix_UB_11 0.0359993000
_diffrn_orient_matrix_UB_12 0.2105099000
_diffrn_orient_matrix_UB_13 0.0128707000
_diffrn_orient_matrix_UB_21 0.0321992000
_diffrn_orient_matrix_UB_22 -0.0777313000
_diffrn_orient_matrix_UB_23 0.0368466000
_diffrn_orient_matrix_UB_31 0.2304739000
_diffrn_orient_matrix_UB_32 -0.0219861000
_diffrn_orient_matrix_UB_33 -0.0071384000
_diffrn_radiation_monochromator graphite
_diffrn_radiation_probe x-ray
_diffrn_radiation_type CuK\a
_diffrn_radiation_wavelength 1.54184
_diffrn_reflns_av_R_equivalents 0.0375
_diffrn_reflns_av_unetI/netI 0.0140
_diffrn_reflns_Laue_measured_fraction_full 0.997
_diffrn_reflns_Laue_measured_fraction_max 0.997
_diffrn_reflns_limit_h_max 7
_diffrn_reflns_limit_h_min -7
_diffrn_reflns_limit_k_max 8
_diffrn_reflns_limit_k_min -8
_diffrn_reflns_limit_l_max 46
_diffrn_reflns_limit_l_min -46
_diffrn_reflns_number 37967
_diffrn_reflns_point_group_measured_fraction_full 0.998
_diffrn_reflns_point_group_measured_fraction_max 0.998
_diffrn_reflns_theta_full 67.069
_diffrn_reflns_theta_max 67.069
_diffrn_reflns_theta_min 4.555
_diffrn_source 'fine-focus sealed X-ray tube'
_diffrn_source_type 'Enhance (Cu) X-ray Source'
_exptl_absorpt_coefficient_mu 0.787
_exptl_absorpt_correction_T_max 1.00000
_exptl_absorpt_correction_T_min 0.52906
_exptl_absorpt_correction_type multi-scan
_exptl_absorpt_process_details
;
CrysAlisPro 1.171.39.32a (Rigaku Oxford Diffraction, 2017)
Empirical absorption correction using spherical harmonics,
 implemented in SCALE3 ABSPACK scaling algorithm.
;
_exptl_crystal_colour 'clear light colourless'
_exptl_crystal_colour_lustre clear
_exptl_crystal_colour_modifier light
_exptl_crystal_colour_primary colourless
_exptl_crystal_density_diffrn 1.306
_exptl_crystal_description block
_exptl_crystal_F_000 720
_exptl_crystal_size_max 0.32
_exptl_crystal_size_mid 0.32
_exptl_crystal_size_min 0.28
_refine_diff_density_max 0.102
_refine_diff_density_min -0.134
_refine_diff_density_rms 0.028
_refine_ls_abs_structure_details
;
 Flack x determined using 1218 quotients [(I+)-(I-)]/[(I+)+(I-)]
 (Parsons, Flack and Wagner, Acta Cryst. B69 (2013) 249-259).
;
_refine_ls_abs_structure_Flack -0.01(5)
_refine_ls_extinction_method none
_refine_ls_goodness_of_fit_ref 1.036
_refine_ls_hydrogen_treatment constr
_refine_ls_matrix_type full
_refine_ls_number_parameters 230
_refine_ls_number_reflns 3095
_refine_ls_number_restraints 0
_refine_ls_restrained_S_all 1.036
_refine_ls_R_factor_all 0.0249
_refine_ls_R_factor_gt 0.0246
_refine_ls_shift/su_max 0.001
_refine_ls_shift/su_mean 0.000
_refine_ls_structure_factor_coef Fsqd
_refine_ls_weighting_details 'w=1/[\s^2^(Fo^2^)+(0.0307P)^2^+0.3626P] where P=(Fo^2^+2Fc^2^)/3'
_refine_ls_weighting_scheme calc
_refine_ls_wR_factor_gt 0.0626
_refine_ls_wR_factor_ref 0.0628
_reflns_Friedel_coverage 0.677
_reflns_Friedel_fraction_full 0.998
_reflns_Friedel_fraction_max 0.998
_reflns_number_gt 3069
_reflns_number_total 3095
_reflns_threshold_expression 'I > 2\s(I)'
_cod_data_source_file d1sc02119b2.cif
_cod_data_source_block exp_1488
_cod_database_code 1563942
_shelx_shelxl_version_number 2017/1
_shelx_space_group_comment
;
The symmetry employed for this shelxl refinement is uniquely defined
by the following loop, which should always be used as a source of
symmetry information in preference to the above space-group names.
They are only intended as comments.
;
_reflns_odcompleteness_completeness 99.89
_reflns_odcompleteness_iscentric 1
_reflns_odcompleteness_theta 66.97
_olex2_refinement_description
;
1. Fixed Uiso
 At 1.2 times of:
  All C(H) groups
 At 1.5 times of:
  All C(H,H,H) groups
2.a Ternary CH refined with riding coordinates:
 C7(H7)
2.b Aromatic/amide H refined with riding coordinates:
 C16(H16), C18(H18), C15(H15), C19(H19), C2(H2), C3(H3)
2.c Idealised Me refined as rotating group:
 C12(H12A,H12B,H12C), C9(H9A,H9B,H9C), C10(H10A,H10B,H10C), C11(H11A,H11B,H11C)
;
_olex2_submission_special_instructions 'No special instructions were received'
_oxdiff_exptl_absorpt_empirical_details
;
Empirical correction (ABSPACK) includes:
- Absorption correction using spherical harmonics
- Frame scaling
;
_oxdiff_exptl_absorpt_empirical_full_max 2.690
_oxdiff_exptl_absorpt_empirical_full_min 0.595

loop_
_space_group_symop_operation_xyz
'x, y, z'
'-x+1/2, -y, z+1/2'
'-x, y+1/2, -z+1/2'
'x+1/2, -y+1/2, -z'

loop_
_atom_site_label
_atom_site_type_symbol
_atom_site_fract_x
_atom_site_fract_y
_atom_site_fract_z
_atom_site_U_iso_or_equiv
_atom_site_adp_type
_atom_site_occupancy
_atom_site_site_symmetry_order
_atom_site_calc_flag
_atom_site_refinement_flags_posn
_atom_site_refinement_flags_adp
_atom_site_refinement_flags_occupancy
_atom_site_disorder_assembly
_atom_site_disorder_group
O2 O 0.40121(17) 0.73509(16) 0.60126(3) 0.0239(3) Uani 1 1 d . . . . .
O3 O 0.69685(18) 0.70385(18) 0.57195(3) 0.0285(3) Uani 1 1 d . . . . .
O5 O -0.14227(18) 0.40571(17) 0.46298(3) 0.0286(3) Uani 1 1 d . . . . .
O4 O 0.1368(2) 0.30674(18) 0.43803(3) 0.0311(3) Uani 1 1 d . . . . .
O1 O 0.1220(2) 1.15257(17) 0.64814(3) 0.0332(3) Uani 1 1 d . . . . .
N1 N 0.0445(2) 0.38378(18) 0.46208(3) 0.0233(3) Uani 1 1 d . . . . .
C17 C 0.1646(3) 0.4560(2) 0.49143(4) 0.0209(3) Uani 1 1 d . . . . .
C13 C 0.5137(2) 0.6840(2) 0.57389(4) 0.0217(3) Uani 1 1 d . . . . .
C16 C 0.0667(3) 0.4856(2) 0.52267(4) 0.0217(3) Uani 1 1 d . . . . .
H16 H -0.071274 0.456265 0.525294 0.026 Uiso 1 1 calc R . . . .
C18 C 0.3692(3) 0.4977(2) 0.48626(4) 0.0221(3) Uani 1 1 d . . . . .
H18 H 0.430646 0.476115 0.465003 0.027 Uiso 1 1 calc R . . . .
C6 C 0.3828(3) 0.8986(2) 0.65867(4) 0.0235(3) Uani 1 1 d . . . . .
C15 C 0.1796(3) 0.5599(2) 0.54984(4) 0.0218(3) Uani 1 1 d . . . . .
H15 H 0.117538 0.580823 0.571071 0.026 Uiso 1 1 calc R . . . .
C5 C 0.2369(3) 1.0338(2) 0.66873(4) 0.0265(4) Uani 1 1 d . . . . .
C14 C 0.3852(3) 0.6032(2) 0.54545(4) 0.0200(3) Uani 1 1 d . . . . .
C1 C 0.4847(3) 0.7835(3) 0.68267(4) 0.0279(4) Uani 1 1 d . . . . .
C19 C 0.4794(3) 0.5722(2) 0.51353(4) 0.0213(3) Uani 1 1 d . . . . .
H19 H 0.617078 0.602120 0.510707 0.026 Uiso 1 1 calc R . . . .
C7 C 0.5142(3) 0.8237(2) 0.62942(4) 0.0247(4) Uani 1 1 d . . . . .
H7 H 0.611003 0.922937 0.621299 0.030 Uiso 1 1 calc R . . . .
C8 C 0.6159(3) 0.6775(3) 0.65601(4) 0.0292(4) Uani 1 1 d . . . . .
C4 C 0.1959(3) 1.0487(3) 0.70433(4) 0.0320(4) Uani 1 1 d . . . . .
C2 C 0.4495(3) 0.7962(3) 0.71759(4) 0.0351(4) Uani 1 1 d . . . . .
H2 H 0.519822 0.719784 0.733484 0.042 Uiso 1 1 calc R . . . .
C12 C 0.1518(3) 1.1317(3) 0.61180(4) 0.0364(5) Uani 1 1 d . . . . .
H12A H 0.058331 1.215741 0.599772 0.055 Uiso 1 1 calc GR . . . .
H12B H 0.127447 0.998261 0.605243 0.055 Uiso 1 1 calc GR . . . .
H12C H 0.289604 1.167149 0.606012 0.055 Uiso 1 1 calc GR . . . .
C3 C 0.3017(3) 0.9310(3) 0.72739(4) 0.0351(4) Uani 1 1 d . . . . .
H3 H 0.271887 0.943186 0.750712 0.042 Uiso 1 1 calc R . . . .
C9 C 0.5568(3) 0.4644(3) 0.65064(5) 0.0379(4) Uani 1 1 d . . . . .
H9A H 0.600300 0.388538 0.670123 0.057 Uiso 1 1 calc GR . . . .
H9B H 0.621788 0.415595 0.630197 0.057 Uiso 1 1 calc GR . . . .
H9C H 0.411156 0.454390 0.648205 0.057 Uiso 1 1 calc GR . . . .
C10 C 0.8457(3) 0.7047(3) 0.65987(5) 0.0439(5) Uani 1 1 d . . . . .
H10A H 0.876191 0.841515 0.662160 0.066 Uiso 1 1 calc GR . . . .
H10B H 0.913623 0.653512 0.639894 0.066 Uiso 1 1 calc GR . . . .
H10C H 0.892140 0.636224 0.679987 0.066 Uiso 1 1 calc GR . . . .
C11 C 0.0375(4) 1.1908(3) 0.71669(5) 0.0491(5) Uani 1 1 d . . . . .
H11A H 0.074407 1.320696 0.709628 0.074 Uiso 1 1 calc GR . . . .
H11B H 0.029349 1.185509 0.741352 0.074 Uiso 1 1 calc GR . . . .
H11C H -0.092862 1.157069 0.706987 0.074 Uiso 1 1 calc GR . . . .

loop_
_atom_site_aniso_label
_atom_site_aniso_U_11
_atom_site_aniso_U_22
_atom_site_aniso_U_33
_atom_site_aniso_U_23
_atom_site_aniso_U_13
_atom_site_aniso_U_12
O2 0.0235(6) 0.0264(5) 0.0216(5) -0.0044(5) -0.0002(4) -0.0025(5)
O3 0.0232(6) 0.0330(6) 0.0295(6) -0.0038(5) 0.0019(5) -0.0035(5)
O5 0.0268(7) 0.0292(6) 0.0297(6) 0.0004(5) -0.0044(5) -0.0010(5)
O4 0.0377(7) 0.0312(6) 0.0243(6) -0.0068(5) 0.0034(5) -0.0029(6)
O1 0.0443(7) 0.0295(6) 0.0257(6) 0.0012(5) 0.0050(5) 0.0076(6)
N1 0.0292(8) 0.0175(6) 0.0232(6) 0.0022(5) -0.0016(6) -0.0015(6)
C17 0.0264(9) 0.0146(7) 0.0217(7) 0.0007(6) -0.0027(6) 0.0011(6)
C13 0.0246(9) 0.0176(7) 0.0229(8) 0.0012(6) 0.0017(6) -0.0001(6)
C16 0.0209(8) 0.0185(7) 0.0256(7) 0.0015(6) 0.0006(6) 0.0006(6)
C18 0.0275(8) 0.0167(7) 0.0221(7) 0.0010(6) 0.0029(7) 0.0026(7)
C6 0.0261(8) 0.0230(8) 0.0214(7) -0.0011(6) -0.0004(7) -0.0080(7)
C15 0.0256(8) 0.0195(7) 0.0204(7) 0.0016(6) 0.0020(6) 0.0024(6)
C5 0.0324(9) 0.0225(8) 0.0247(8) 0.0000(7) 0.0017(7) -0.0053(7)
C14 0.0231(8) 0.0143(7) 0.0228(7) 0.0014(6) -0.0001(6) 0.0010(6)
C1 0.0277(9) 0.0280(8) 0.0280(8) -0.0015(7) -0.0032(7) -0.0077(7)
C19 0.0222(8) 0.0162(7) 0.0257(7) 0.0012(6) 0.0024(6) 0.0003(6)
C7 0.0251(9) 0.0255(8) 0.0235(8) -0.0030(7) -0.0017(6) -0.0073(7)
C8 0.0274(9) 0.0311(9) 0.0292(8) -0.0009(7) -0.0044(7) -0.0019(8)
C4 0.0380(10) 0.0310(9) 0.0270(9) -0.0038(7) 0.0065(7) -0.0067(8)
C2 0.0424(11) 0.0369(10) 0.0258(8) 0.0038(7) -0.0053(8) -0.0054(9)
C12 0.0510(13) 0.0330(9) 0.0252(8) 0.0029(7) 0.0016(8) 0.0076(9)
C3 0.0445(11) 0.0392(10) 0.0215(8) -0.0013(7) 0.0021(7) -0.0107(9)
C9 0.0452(12) 0.0291(9) 0.0393(10) 0.0005(8) -0.0046(9) 0.0014(8)
C10 0.0296(10) 0.0589(13) 0.0433(10) -0.0016(10) -0.0068(8) 0.0001(10)
C11 0.0644(14) 0.0490(12) 0.0337(10) -0.0067(9) 0.0147(10) 0.0087(12)

loop_
_atom_type_symbol
_atom_type_description
_atom_type_scat_dispersion_real
_atom_type_scat_dispersion_imag
_atom_type_scat_source
C C 0.0181 0.0091 'International Tables Vol C Tables 4.2.6.8 and 6.1.1.4'
H H 0.0000 0.0000 'International Tables Vol C Tables 4.2.6.8 and 6.1.1.4'
N N 0.0311 0.0180 'International Tables Vol C Tables 4.2.6.8 and 6.1.1.4'
O O 0.0492 0.0322 'International Tables Vol C Tables 4.2.6.8 and 6.1.1.4'

loop_
_geom_angle_atom_site_label_1
_geom_angle_atom_site_label_2
_geom_angle_atom_site_label_3
_geom_angle
_geom_angle_site_symmetry_1
_geom_angle_site_symmetry_3
_geom_angle_publ_flag
C13 O2 C7 115.28(12) . . ?
C5 O1 C12 116.32(14) . . ?
O5 N1 C17 117.86(13) . . ?
O4 N1 O5 124.09(14) . . ?
O4 N1 C17 118.04(14) . . ?
C16 C17 N1 118.71(14) . . ?
C18 C17 N1 118.29(14) . . ?
C18 C17 C16 122.96(14) . . ?
O2 C13 C14 111.98(13) . . ?
O3 C13 O2 124.41(15) . . ?
O3 C13 C14 123.59(15) . . ?
C17 C16 H16 120.9 . . ?
C15 C16 C17 118.27(15) . . ?
C15 C16 H16 120.9 . . ?
C17 C18 H18 121.0 . . ?
C19 C18 C17 118.08(14) . . ?
C19 C18 H18 121.0 . . ?
C5 C6 C1 121.26(14) . . ?
C5 C6 C7 145.98(15) . . ?
C1 C6 C7 92.26(14) . . ?
C16 C15 H15 119.9 . . ?
C16 C15 C14 120.10(14) . . ?
C14 C15 H15 119.9 . . ?
O1 C5 C6 127.66(15) . . ?
O1 C5 C4 115.23(15) . . ?
C6 C5 C4 117.09(15) . . ?
C15 C14 C13 122.21(13) . . ?
C15 C14 C19 120.19(14) . . ?
C19 C14 C13 117.59(14) . . ?
C6 C1 C8 94.78(13) . . ?
C2 C1 C6 122.97(17) . . ?
C2 C1 C8 142.23(17) . . ?
C18 C19 C14 120.39(15) . . ?
C18 C19 H19 119.8 . . ?
C14 C19 H19 119.8 . . ?
O2 C7 C6 114.65(13) . . ?
O2 C7 H7 112.0 . . ?
O2 C7 C8 116.22(13) . . ?
C6 C7 H7 112.0 . . ?
C6 C7 C8 87.86(12) . . ?
C8 C7 H7 112.0 . . ?
C1 C8 C7 84.64(13) . . ?
C9 C8 C1 113.86(16) . . ?
C9 C8 C7 114.08(14) . . ?
C9 C8 C10 112.40(17) . . ?
C10 C8 C1 115.49(15) . . ?
C10 C8 C7 113.71(16) . . ?
C5 C4 C11 119.43(17) . . ?
C3 C4 C5 119.69(17) . . ?
C3 C4 C11 120.88(16) . . ?
C1 C2 H2 122.3 . . ?
C1 C2 C3 115.31(17) . . ?
C3 C2 H2 122.3 . . ?
O1 C12 H12A 109.5 . . ?
O1 C12 H12B 109.5 . . ?
O1 C12 H12C 109.5 . . ?
H12A C12 H12B 109.5 . . ?
H12A C12 H12C 109.5 . . ?
H12B C12 H12C 109.5 . . ?
C4 C3 C2 123.68(16) . . ?
C4 C3 H3 118.2 . . ?
C2 C3 H3 118.2 . . ?
C8 C9 H9A 109.5 . . ?
C8 C9 H9B 109.5 . . ?
C8 C9 H9C 109.5 . . ?
H9A C9 H9B 109.5 . . ?
H9A C9 H9C 109.5 . . ?
H9B C9 H9C 109.5 . . ?
C8 C10 H10A 109.5 . . ?
C8 C10 H10B 109.5 . . ?
C8 C10 H10C 109.5 . . ?
H10A C10 H10B 109.5 . . ?
H10A C10 H10C 109.5 . . ?
H10B C10 H10C 109.5 . . ?
C4 C11 H11A 109.5 . . ?
C4 C11 H11B 109.5 . . ?
C4 C11 H11C 109.5 . . ?
H11A C11 H11B 109.5 . . ?
H11A C11 H11C 109.5 . . ?
H11B C11 H11C 109.5 . . ?

loop_
_geom_bond_atom_site_label_1
_geom_bond_atom_site_label_2
_geom_bond_distance
_geom_bond_site_symmetry_2
_geom_bond_publ_flag
O2 C13 1.3388(19) . ?
O2 C7 1.4522(18) . ?
O3 C13 1.208(2) . ?
O5 N1 1.2315(18) . ?
O4 N1 1.2301(17) . ?
O1 C5 1.365(2) . ?
O1 C12 1.432(2) . ?
N1 C17 1.470(2) . ?
C17 C16 1.387(2) . ?
C17 C18 1.383(2) . ?
C13 C14 1.493(2) . ?
C16 H16 0.9300 . ?
C16 C15 1.384(2) . ?
C18 H18 0.9300 . ?
C18 C19 1.378(2) . ?
C6 C5 1.384(2) . ?
C6 C1 1.390(2) . ?
C6 C7 1.513(2) . ?
C15 H15 0.9300 . ?
C15 C14 1.388(2) . ?
C5 C4 1.412(2) . ?
C14 C19 1.400(2) . ?
C1 C8 1.527(2) . ?
C1 C2 1.378(2) . ?
C19 H19 0.9300 . ?
C7 H7 0.9800 . ?
C7 C8 1.583(2) . ?
C8 C9 1.521(3) . ?
C8 C10 1.522(3) . ?
C4 C3 1.388(3) . ?
C4 C11 1.499(3) . ?
C2 H2 0.9300 . ?
C2 C3 1.389(3) . ?
C12 H12A 0.9600 . ?
C12 H12B 0.9600 . ?
C12 H12C 0.9600 . ?
C3 H3 0.9300 . ?
C9 H9A 0.9600 . ?
C9 H9B 0.9600 . ?
C9 H9C 0.9600 . ?
C10 H10A 0.9600 . ?
C10 H10B 0.9600 . ?
C10 H10C 0.9600 . ?
C11 H11A 0.9600 . ?
C11 H11B 0.9600 . ?
C11 H11C 0.9600 . ?
